data_1508174
loop_
_publ_author_name
'Moerdyk, Jonathan P.'
'Bielawski, Christopher W.'

_publ_section_title
;
 Diamidocarbenes as versatile and reversible [2 + 1] cycloaddition
 reagents.
;
_journal_issue 4
_journal_name_full 'Nature chemistry'
_journal_page_first 275
_journal_page_last 280
_journal_paper_doi 10.1038/nchem.1267
_journal_volume 4
_journal_year 2012
_chemical_absolute_configuration unk
_chemical_formula_moiety 4,8-Mes2-6,6-Me2-1-(4-(trifluoromethyl)phenyl)-4,8-diazaspiro[2.5]octane-5,7-dione
_chemical_formula_sum 'C33 H35 F3 N2 O2'
_chemical_formula_weight 548.63
_chemical_name_common 6MesDACCF3Styrene
_chemical_name_systematic
; 
 ? 
;
_space_group_IT_number 4
_symmetry_cell_setting monoclinic
_symmetry_space_group_name_Hall 'P 2yb'
_symmetry_space_group_name_H-M 'P 1 21 1'
_atom_sites_solution_hydrogens geom
_atom_sites_solution_primary direct
_atom_sites_solution_secondary difmap
_audit_creation_method SHELXL-97
_cell_angle_alpha 90.000(5)
_cell_angle_beta 103.650(5)
_cell_angle_gamma 90.000(5)
_cell_formula_units_Z 2
_cell_length_a 7.995(5)
_cell_length_b 12.695(5)
_cell_length_c 14.100(5)
_cell_measurement_temperature 120(2)
_cell_volume 1390.7(11)
_computing_cell_refinement 'CrystalClear (Rigaku Inc., 2008)'
_computing_data_collection 'CrystalClear (Rigaku Inc., 2008)'
_computing_data_reduction 'CrystalClear (Rigaku Inc., 2008)'
_computing_structure_refinement 'SHELXL-97 (Sheldrick, 1997)'
_computing_structure_solution 'SHELXS-97 (Sheldrick, 1990)'
_diffrn_ambient_temperature 120(2)
_diffrn_measured_fraction_theta_full 0.991
_diffrn_measured_fraction_theta_max 0.991
_diffrn_measurement_device_type 'CCD area detector'
_diffrn_measurement_method 'phi and omega scans'
_diffrn_radiation_monochromator graphite
_diffrn_radiation_source 'fine-focus sealed tube'
_diffrn_radiation_type MoK\a
_diffrn_radiation_wavelength 0.71069
_diffrn_reflns_av_R_equivalents 0.0000
_diffrn_reflns_av_sigmaI/netI 0.0674
_diffrn_reflns_limit_h_max 9
_diffrn_reflns_limit_h_min -9
_diffrn_reflns_limit_k_max 15
_diffrn_reflns_limit_k_min -15
_diffrn_reflns_limit_l_max 16
_diffrn_reflns_limit_l_min -16
_diffrn_reflns_number 4516
_diffrn_reflns_theta_full 25.00
_diffrn_reflns_theta_max 25.00
_diffrn_reflns_theta_min 3.07
_exptl_absorpt_coefficient_mu 0.095
_exptl_absorpt_correction_type none
_exptl_absorpt_process_details none
_exptl_crystal_colour colorless
_exptl_crystal_density_diffrn 1.310
_exptl_crystal_density_method 'not measured'
_exptl_crystal_description plates
_exptl_crystal_F_000 580
_exptl_crystal_size_max 0.20
_exptl_crystal_size_mid 0.18
_exptl_crystal_size_min 0.04
_refine_diff_density_max 0.210
_refine_diff_density_min -0.240
_refine_diff_density_rms 0.051
_refine_ls_abs_structure_details 'Flack H D (1983), Acta Cryst. A39, 876-881'
_refine_ls_abs_structure_Flack -0.3(14)
_refine_ls_extinction_method none
_refine_ls_goodness_of_fit_ref 1.006
_refine_ls_hydrogen_treatment constr
_refine_ls_matrix_type full
_refine_ls_number_parameters 368
_refine_ls_number_reflns 4516
_refine_ls_number_restraints 1
_refine_ls_restrained_S_all 1.006
_refine_ls_R_factor_all 0.0961
_refine_ls_R_factor_gt 0.0605
_refine_ls_shift/su_max 0.001
_refine_ls_shift/su_mean 0.000
_refine_ls_structure_factor_coef Fsqd
_refine_ls_weighting_details 'calc w=1/[\s^2^(Fo^2^)+(0.0992P)^2^+1.0341P] where P=(Fo^2^+2Fc^2^)/3'
_refine_ls_weighting_scheme calc
_refine_ls_wR_factor_gt 0.1422
_refine_ls_wR_factor_ref 0.1762
_reflns_number_gt 3428
_reflns_number_total 4516
_reflns_threshold_expression >2sigma(I)
_cod_data_source_file nchem.1267-s2.cif
_cod_data_source_block DACCF3Styrene/2e
_cod_depositor_comments
;
The following automatic conversions were performed:

'_symmetry_cell_setting' value 'Monoclinic' changed to 'monoclinic'
according to /home/saulius/struct/CIF-dictionaries/cif_core.dic
dictionary named 'cif_core.dic' version 2.4.1 from 2010-06-29.

Automatic conversion script
Id: cif_fix_values 1891 2012-01-12 08:04:46Z andrius 
;
_cod_original_sg_symbol_H-M P21
_cod_database_code 1508174

loop_
_symmetry_equiv_pos_as_xyz
'x, y, z'
'-x, y+1/2, -z'

loop_
_atom_site_label
_atom_site_type_symbol
_atom_site_fract_x
_atom_site_fract_y
_atom_site_fract_z
_atom_site_U_iso_or_equiv
_atom_site_adp_type
_atom_site_occupancy
_atom_site_symmetry_multiplicity
_atom_site_calc_flag
_atom_site_refinement_flags
N1 N 0.6701(4) 0.4092(3) 0.5676(3) 0.0245(8) Uani 1 1 d .
O1 O 0.6747(4) 0.5822(2) 0.5299(2) 0.0379(8) Uani 1 1 d .
C1 C 0.7137(5) 0.3238(3) 0.6385(3) 0.0248(9) Uani 1 1 d .
F1 F 0.5917(5) 0.0650(3) 1.0925(2) 0.0704(11) Uani 1 1 d .
O2 O 1.1068(4) 0.4451(3) 0.7678(3) 0.0397(8) Uani 1 1 d .
F2 F 0.4311(4) 0.1990(3) 1.0985(2) 0.0673(10) Uani 1 1 d .
N2 N 0.8833(4) 0.3381(3) 0.7025(2) 0.0255(8) Uani 1 1 d .
C2 C 0.7244(5) 0.5115(4) 0.5883(3) 0.0285(10) Uani 1 1 d .
F3 F 0.7028(4) 0.2158(3) 1.1323(2) 0.0637(9) Uani 1 1 d .
C3 C 0.8455(6) 0.5305(3) 0.6860(3) 0.0289(10) Uani 1 1 d .
C4 C 0.9579(5) 0.4354(4) 0.7217(3) 0.0283(10) Uani 1 1 d .
C5 C 0.7343(6) 0.5524(4) 0.7602(3) 0.0381(12) Uani 1 1 d .
H5A H 0.6637 0.4922 0.7640 0.057 Uiso 1 1 calc R
H5B H 0.6623 0.6126 0.7392 0.057 Uiso 1 1 calc R
H5C H 0.8081 0.5662 0.8233 0.057 Uiso 1 1 calc R
C6 C 0.9596(6) 0.6257(4) 0.6787(4) 0.0369(12) Uani 1 1 d .
H6A H 1.0280 0.6109 0.6327 0.055 Uiso 1 1 calc R
H6B H 1.0339 0.6397 0.7416 0.055 Uiso 1 1 calc R
H6C H 0.8885 0.6861 0.6573 0.055 Uiso 1 1 calc R
C7 C 0.5371(6) 0.3953(3) 0.4778(3) 0.0263(10) Uani 1 1 d .
CC8 C 0.3684(6) 0.4291(4) 0.4720(3) 0.0304(10) Uani 1 1 d .
C9 C 0.2500(6) 0.4196(4) 0.3831(3) 0.0341(11) Uani 1 1 d .
H9A H 0.1373 0.4414 0.3787 0.041 Uiso 1 1 calc R
C10 C 0.2926(6) 0.3788(4) 0.3002(3) 0.0354(11) Uani 1 1 d .
C11 C 0.4618(6) 0.3487(4) 0.3080(3) 0.0346(11) Uani 1 1 d .
H11A H 0.4931 0.3221 0.2532 0.042 Uiso 1 1 calc R
C12 C 0.5873(6) 0.3571(3) 0.3955(3) 0.0304(10) Uani 1 1 d .
C13 C 0.7703(6) 0.3290(4) 0.3980(3) 0.0408(12) Uani 1 1 d .
H13A H 0.7874 0.3301 0.3328 0.061 Uiso 1 1 calc R
H13B H 0.7948 0.2598 0.4251 0.061 Uiso 1 1 calc R
H13C H 0.8459 0.3791 0.4375 0.061 Uiso 1 1 calc R
C14 C 0.1623(7) 0.3702(4) 0.2044(4) 0.0485(13) Uani 1 1 d .
H14A H 0.2032 0.3217 0.1627 0.073 Uiso 1 1 calc R
H14B H 0.1454 0.4382 0.1739 0.073 Uiso 1 1 calc R
H14C H 0.0552 0.3452 0.2155 0.073 Uiso 1 1 calc R
C15 C 0.3145(6) 0.4823(4) 0.5558(4) 0.0369(12) Uani 1 1 d .
H15A H 0.3977 0.4678 0.6156 0.055 Uiso 1 1 calc R
H15B H 0.2040 0.4561 0.5603 0.055 Uiso 1 1 calc R
H15C H 0.3074 0.5570 0.5449 0.055 Uiso 1 1 calc R
C16 C 0.9850(5) 0.2489(3) 0.7514(3) 0.0253(10) Uani 1 1 d .
C17 C 1.0663(5) 0.1822(3) 0.6984(3) 0.0301(11) Uani 1 1 d .
C18 C 1.1574(6) 0.0952(4) 0.7466(4) 0.0389(12) Uani 1 1 d .
H18A H 1.2097 0.0487 0.7117 0.047 Uiso 1 1 calc R
C19 C 1.1709(6) 0.0773(4) 0.8452(4) 0.0421(13) Uani 1 1 d .
C20 C 1.1004(6) 0.1494(4) 0.8966(4) 0.0379(12) Uani 1 1 d .
H20A H 1.1136 0.1393 0.9633 0.045 Uiso 1 1 calc R
C21 C 1.0089(6) 0.2380(4) 0.8523(3) 0.0335(11) Uani 1 1 d .
C22 C 0.9508(6) 0.3184(4) 0.9156(3) 0.0354(11) Uani 1 1 d .
H22A H 0.8392 0.3444 0.8831 0.053 Uiso 1 1 calc R
H22B H 1.0313 0.3758 0.9277 0.053 Uiso 1 1 calc R
H22C H 0.9447 0.2866 0.9764 0.053 Uiso 1 1 calc R
C23 C 1.2647(7) -0.0194(4) 0.8945(5) 0.0610(18) Uani 1 1 d .
H23A H 1.3010 -0.0074 0.9635 0.091 Uiso 1 1 calc R
H23B H 1.3636 -0.0330 0.8687 0.091 Uiso 1 1 calc R
H23C H 1.1889 -0.0791 0.8823 0.091 Uiso 1 1 calc R
C24 C 1.0634(6) 0.1996(4) 0.5937(3) 0.0383(12) Uani 1 1 d .
H24A H 1.0613 0.2738 0.5805 0.057 Uiso 1 1 calc R
H24B H 0.9626 0.1671 0.5538 0.057 Uiso 1 1 calc R
H24C H 1.1644 0.1690 0.5793 0.057 Uiso 1 1 calc R
C25 C 0.6528(6) 0.2151(4) 0.6068(3) 0.0284(10) Uani 1 1 d .
H25A H 0.7262 0.1566 0.6346 0.034 Uiso 1 1 calc R
H25B H 0.5918 0.2055 0.5392 0.034 Uiso 1 1 calc R
C26 C 0.5612(5) 0.2730(3) 0.6724(3) 0.0267(10) Uani 1 1 d .
H26A H 0.4495 0.3008 0.6371 0.032 Uiso 1 1 calc R
C27 C 0.5617(5) 0.2420(3) 0.7735(3) 0.0275(10) Uani 1 1 d .
C28 C 0.4789(5) 0.3064(3) 0.8286(3) 0.0288(10) Uani 1 1 d .
H28A H 0.4213 0.3664 0.8004 0.035 Uiso 1 1 calc R
C29 C 0.4814(6) 0.2818(4) 0.9247(3) 0.0318(11) Uani 1 1 d .
H29A H 0.4272 0.3259 0.9607 0.038 Uiso 1 1 calc R
C30 C 0.5645(6) 0.1917(3) 0.9673(3) 0.0319(11) Uani 1 1 d .
C31 C 0.6414(6) 0.1249(4) 0.9124(4) 0.0349(11) Uani 1 1 d .
H31A H 0.6947 0.0635 0.9402 0.042 Uiso 1 1 calc R
C32 C 0.6391(6) 0.1493(4) 0.8163(3) 0.0332(11) Uani 1 1 d .
H32A H 0.6896 0.1034 0.7799 0.040 Uiso 1 1 calc R
C33 C 0.5718(7) 0.1683(4) 1.0707(4) 0.0392(12) Uani 1 1 d .

loop_
_atom_site_aniso_label
_atom_site_aniso_U_11
_atom_site_aniso_U_22
_atom_site_aniso_U_33
_atom_site_aniso_U_23
_atom_site_aniso_U_13
_atom_site_aniso_U_12
N1 0.0233(18) 0.025(2) 0.0261(19) -0.0005(15) 0.0071(15) 0.0002(15)
O1 0.0397(19) 0.0300(18) 0.0421(19) 0.0087(16) 0.0059(15) 0.0003(15)
C1 0.021(2) 0.025(2) 0.027(2) -0.0016(18) 0.0020(18) 0.0003(18)
F1 0.122(3) 0.0466(19) 0.0411(18) 0.0127(15) 0.0155(19) -0.009(2)
O2 0.0305(19) 0.0319(17) 0.052(2) -0.0013(16) -0.0001(16) -0.0023(15)
F2 0.066(2) 0.100(3) 0.0409(18) 0.0103(18) 0.0237(16) 0.004(2)
N2 0.0229(18) 0.0233(19) 0.0284(19) -0.0014(16) 0.0024(15) 0.0055(16)
C2 0.025(2) 0.027(2) 0.038(3) 0.000(2) 0.017(2) 0.002(2)
F3 0.067(2) 0.072(2) 0.0418(18) 0.0012(17) -0.0080(15) -0.0189(19)
C3 0.032(2) 0.023(2) 0.031(2) -0.0069(19) 0.007(2) -0.004(2)
C4 0.024(2) 0.032(2) 0.030(2) -0.004(2) 0.008(2) -0.006(2)
C5 0.041(3) 0.036(3) 0.040(3) -0.004(2) 0.014(2) 0.007(2)
C6 0.038(3) 0.027(2) 0.044(3) 0.000(2) 0.008(2) -0.003(2)
C7 0.028(2) 0.024(2) 0.025(2) 0.0004(18) 0.0028(19) -0.0025(19)
CC8 0.033(2) 0.024(2) 0.035(3) 0.007(2) 0.009(2) 0.004(2)
C9 0.026(2) 0.032(3) 0.041(3) 0.010(2) 0.002(2) 0.000(2)
C10 0.037(3) 0.026(2) 0.039(3) 0.007(2) -0.001(2) 0.003(2)
C11 0.051(3) 0.025(2) 0.027(2) -0.002(2) 0.007(2) -0.001(2)
C12 0.036(2) 0.030(2) 0.026(2) 0.002(2) 0.009(2) 0.001(2)
C13 0.039(3) 0.055(3) 0.031(3) -0.004(2) 0.015(2) 0.006(3)
C14 0.051(3) 0.037(3) 0.049(3) 0.002(2) -0.004(3) -0.001(3)
C15 0.030(2) 0.036(3) 0.047(3) 0.010(2) 0.014(2) 0.008(2)
C16 0.022(2) 0.019(2) 0.034(2) 0.0024(19) 0.0042(19) -0.0012(18)
C17 0.020(2) 0.025(2) 0.042(3) -0.005(2) 0.002(2) -0.0008(19)
C18 0.022(2) 0.032(3) 0.058(3) -0.005(2) 0.001(2) 0.004(2)
C19 0.022(2) 0.029(2) 0.067(4) 0.009(3) -0.006(2) -0.002(2)
C20 0.027(2) 0.042(3) 0.040(3) 0.010(2) -0.002(2) -0.004(2)
C21 0.023(2) 0.040(3) 0.034(3) 0.001(2) 0.002(2) -0.005(2)
C22 0.032(2) 0.044(3) 0.029(2) -0.001(2) 0.003(2) 0.000(2)
C23 0.037(3) 0.040(3) 0.094(5) 0.025(3) -0.008(3) -0.001(3)
C24 0.028(3) 0.046(3) 0.043(3) -0.009(2) 0.013(2) 0.006(2)
C25 0.027(2) 0.027(2) 0.030(2) -0.004(2) 0.0027(19) 0.003(2)
C26 0.022(2) 0.026(2) 0.030(2) 0.0022(19) 0.0044(18) 0.0007(19)
C27 0.020(2) 0.027(2) 0.036(3) 0.003(2) 0.0063(19) -0.0019(19)
C28 0.025(2) 0.026(2) 0.036(3) 0.005(2) 0.0074(19) 0.0023(19)
C29 0.027(2) 0.032(2) 0.035(3) -0.004(2) 0.005(2) -0.005(2)
C30 0.031(2) 0.030(3) 0.034(3) 0.003(2) 0.006(2) -0.004(2)
C31 0.031(3) 0.033(3) 0.039(3) 0.008(2) 0.004(2) -0.004(2)
C32 0.029(2) 0.034(3) 0.039(3) 0.000(2) 0.011(2) 0.001(2)
C33 0.046(3) 0.038(3) 0.033(3) 0.000(2) 0.008(2) -0.005(2)

loop_
_atom_type_symbol
_atom_type_description
_atom_type_scat_dispersion_real
_atom_type_scat_dispersion_imag
_atom_type_scat_source
C C 0.0033 0.0016 'International Tables Vol C Tables 4.2.6.8 and 6.1.1.4'
H H 0.0000 0.0000 'International Tables Vol C Tables 4.2.6.8 and 6.1.1.4'
N N 0.0061 0.0033 'International Tables Vol C Tables 4.2.6.8 and 6.1.1.4'
O O 0.0106 0.0060 'International Tables Vol C Tables 4.2.6.8 and 6.1.1.4'
F F 0.0171 0.0103 'International Tables Vol C Tables 4.2.6.8 and 6.1.1.4'

loop_
_geom_angle_atom_site_label_1
_geom_angle_atom_site_label_2
_geom_angle_atom_site_label_3
_geom_angle
C2 N1 C7 115.3(3)
C2 N1 C1 122.8(3)
C7 N1 C1 120.8(3)
N2 C1 N1 111.7(3)
N2 C1 C25 119.4(4)
N1 C1 C25 118.2(3)
N2 C1 C26 123.1(4)
N1 C1 C26 116.2(3)
C25 C1 C26 59.0(3)
C4 N2 C1 122.3(3)
C4 N2 C16 115.8(3)
C1 N2 C16 121.9(3)
O1 C2 N1 120.9(4)
O1 C2 C3 122.5(4)
N1 C2 C3 116.6(4)
C2 C3 C4 112.3(4)
C2 C3 C6 109.3(4)
C4 C3 C6 109.5(4)
C2 C3 C5 107.4(4)
C4 C3 C5 107.9(4)
C6 C3 C5 110.4(4)
O2 C4 N2 121.3(4)
O2 C4 C3 121.6(4)
N2 C4 C3 117.1(3)
C3 C5 H5A 109.5
C3 C5 H5B 109.5
H5A C5 H5B 109.5
C3 C5 H5C 109.5
H5A C5 H5C 109.5
H5B C5 H5C 109.5
C3 C6 H6A 109.5
C3 C6 H6B 109.5
H6A C6 H6B 109.5
C3 C6 H6C 109.5
H6A C6 H6C 109.5
H6B C6 H6C 109.5
CC8 C7 C12 121.2(4)
CC8 C7 N1 120.6(4)
C12 C7 N1 117.9(4)
C9 CC8 C7 118.1(4)
C9 CC8 C15 119.1(4)
C7 CC8 C15 122.7(4)
CC8 C9 C10 122.7(4)
CC8 C9 H9A 118.6
C10 C9 H9A 118.6
C11 C10 C9 117.7(4)
C11 C10 C14 120.5(5)
C9 C10 C14 121.8(4)
C10 C11 C12 122.2(4)
C10 C11 H11A 118.9
C12 C11 H11A 118.9
C11 C12 C7 118.1(4)
C11 C12 C13 119.7(4)
C7 C12 C13 122.1(4)
C12 C13 H13A 109.5
C12 C13 H13B 109.5
H13A C13 H13B 109.5
C12 C13 H13C 109.5
H13A C13 H13C 109.5
H13B C13 H13C 109.5
C10 C14 H14A 109.5
C10 C14 H14B 109.5
H14A C14 H14B 109.5
C10 C14 H14C 109.5
H14A C14 H14C 109.5
H14B C14 H14C 109.5
CC8 C15 H15A 109.5
CC8 C15 H15B 109.5
H15A C15 H15B 109.5
CC8 C15 H15C 109.5
H15A C15 H15C 109.5
H15B C15 H15C 109.5
C17 C16 C21 121.3(4)
C17 C16 N2 119.7(4)
C21 C16 N2 118.9(4)
C16 C17 C18 118.2(4)
C16 C17 C24 123.0(4)
C18 C17 C24 118.8(4)
C19 C18 C17 121.5(5)
C19 C18 H18A 119.2
C17 C18 H18A 119.2
C20 C19 C18 118.4(4)
C20 C19 C23 121.3(5)
C18 C19 C23 120.3(5)
C19 C20 C21 122.5(5)
C19 C20 H20A 118.8
C21 C20 H20A 118.8
C16 C21 C20 117.6(4)
C16 C21 C22 123.4(4)
C20 C21 C22 118.9(4)
C21 C22 H22A 109.5
C21 C22 H22B 109.5
H22A C22 H22B 109.5
C21 C22 H22C 109.5
H22A C22 H22C 109.5
H22B C22 H22C 109.5
C19 C23 H23A 109.5
C19 C23 H23B 109.5
H23A C23 H23B 109.5
C19 C23 H23C 109.5
H23A C23 H23C 109.5
H23B C23 H23C 109.5
C17 C24 H24A 109.5
C17 C24 H24B 109.5
H24A C24 H24B 109.5
C17 C24 H24C 109.5
H24A C24 H24C 109.5
H24B C24 H24C 109.5
C1 C25 C26 62.3(3)
C1 C25 H25A 117.5
C26 C25 H25A 117.5
C1 C25 H25B 117.5
C26 C25 H25B 117.5
H25A C25 H25B 114.6
C27 C26 C25 125.0(4)
C27 C26 C1 125.8(4)
C25 C26 C1 58.7(3)
C27 C26 H26A 112.4
C25 C26 H26A 112.4
C1 C26 H26A 112.4
C28 C27 C32 118.1(4)
C28 C27 C26 119.1(4)
C32 C27 C26 122.7(4)
C29 C28 C27 120.8(4)
C29 C28 H28A 119.6
C27 C28 H28A 119.6
C30 C29 C28 120.3(4)
C30 C29 H29A 119.9
C28 C29 H29A 119.9
C29 C30 C31 119.6(4)
C29 C30 C33 119.9(4)
C31 C30 C33 120.6(4)
C32 C31 C30 120.3(4)
C32 C31 H31A 119.9
C30 C31 H31A 119.9
C31 C32 C27 120.8(4)
C31 C32 H32A 119.6
C27 C32 H32A 119.6
F2 C33 F3 105.2(4)
F2 C33 F1 106.3(4)
F3 C33 F1 105.0(4)
F2 C33 C30 113.1(4)
F3 C33 C30 113.2(4)
F1 C33 C30 113.4(4)

loop_
_geom_bond_atom_site_label_1
_geom_bond_atom_site_label_2
_geom_bond_distance
N1 C2 1.378(6)
N1 C7 1.459(5)
N1 C1 1.460(5)
O1 C2 1.220(5)
C1 N2 1.452(5)
C1 C25 1.497(6)
C1 C26 1.551(6)
F1 C33 1.348(6)
O2 C4 1.220(5)
F2 C33 1.334(6)
N2 C4 1.372(6)
N2 C16 1.467(5)
C2 C3 1.504(6)
F3 C33 1.337(6)
C3 C4 1.518(6)
C3 C6 1.532(6)
C3 C5 1.550(6)
C5 H5A 0.9600
C5 H5B 0.9600
C5 H5C 0.9600
C6 H6A 0.9600
C6 H6B 0.9600
C6 H6C 0.9600
C7 CC8 1.398(6)
C7 C12 1.402(6)
CC8 C9 1.386(6)
CC8 C15 1.511(7)
C9 C10 1.393(7)
C9 H9A 0.9300
C10 C11 1.385(7)
C10 C14 1.502(7)
C11 C12 1.398(6)
C11 H11A 0.9300
C12 C13 1.498(6)
C13 H13A 0.9600
C13 H13B 0.9600
C13 H13C 0.9600
C14 H14A 0.9600
C14 H14B 0.9600
C14 H14C 0.9600
C15 H15A 0.9600
C15 H15B 0.9600
C15 H15C 0.9600
C16 C17 1.390(6)
C16 C21 1.397(6)
C17 C18 1.406(6)
C17 C24 1.486(7)
C18 C19 1.387(7)
C18 H18A 0.9300
C19 C20 1.368(7)
C19 C23 1.519(7)
C20 C21 1.405(7)
C20 H20A 0.9300
C21 C22 1.499(7)
C22 H22A 0.9600
C22 H22B 0.9600
C22 H22C 0.9600
C23 H23A 0.9600
C23 H23B 0.9600
C23 H23C 0.9600
C24 H24A 0.9600
C24 H24B 0.9600
C24 H24C 0.9600
C25 C26 1.501(6)
C25 H25A 0.9700
C25 H25B 0.9700
C26 C27 1.478(6)
C26 H26A 0.9800
C27 C28 1.397(6)
C27 C32 1.399(6)
C28 C29 1.386(6)
C28 H28A 0.9300
C29 C30 1.386(6)
C29 H29A 0.9300
C30 C31 1.386(7)
C30 C33 1.476(7)
C31 C32 1.385(7)
C31 H31A 0.9300
C32 H32A 0.9300

loop_
_cod_related_entry_id
_cod_related_entry_database
_cod_related_entry_code
1 ChemSpider 30651959
